data_2221671
loop_
_publ_author_name
'Briggs, Jonathan B.'
'Jazdzyk, Mika\"el D.'
'Miller, Glen P.'

_publ_section_title
;
 1,2-Dimethyl-4,5-diphenylbenzene determined on a Bruker SMART X2S
 benchtop crystallographic system
;
_journal_coeditor_code FL2245
_journal_issue 5
_journal_name_full 'Acta Crystallographica Section E'
_journal_page_first o1171
_journal_paper_doi 10.1107/S1600536809015311
_journal_volume 65
_journal_year 2009
_chemical_formula_iupac 'C20 H18'
_chemical_formula_moiety 'C20 H18'
_chemical_formula_sum 'C20 H18'
_chemical_formula_weight 258.34
_chemical_name_systematic
;
1,2-Dimethyl-4,5-diphenylbenzene
;
_space_group_IT_number 2
_symmetry_cell_setting triclinic
_symmetry_space_group_name_Hall '-P 1'
_symmetry_space_group_name_H-M 'P -1'
_atom_sites_solution_hydrogens geom
_atom_sites_solution_primary direct
_atom_sites_solution_secondary difmap
_audit_creation_method SHELXL-97
_cell_angle_alpha 93.793(3)
_cell_angle_beta 98.934(3)
_cell_angle_gamma 106.549(2)
_cell_formula_units_Z 4
_cell_length_a 9.3033(7)
_cell_length_b 10.7546(9)
_cell_length_c 16.3322(12)
_cell_measurement_reflns_used 5281
_cell_measurement_temperature 296(2)
_cell_measurement_theta_max 25.16
_cell_measurement_theta_min 1.27
_cell_volume 1536.8(2)
_computing_cell_refinement 'SAINT (Bruker, 2007)'
_computing_data_collection 'GIS (Bruker, 2007)'
_computing_data_reduction 'SAINT (Bruker, 2007)'
_computing_molecular_graphics 'SHELXTL (Sheldrick, 2008)'
_computing_publication_material 'SHELXTL (Sheldrick, 2008)'
_computing_structure_refinement 'SHELXL97 (Sheldrick, 2008)'
_computing_structure_solution 'SHELXS97 (Sheldrick, 2008)'
_diffrn_ambient_temperature 296(2)
_diffrn_measured_fraction_theta_full 0.989
_diffrn_measured_fraction_theta_max 0.989
_diffrn_measurement_device_type 'Bruker SMART X2S'
_diffrn_measurement_method \w
_diffrn_radiation_monochromator 'doubly curved silicon crystal'
_diffrn_radiation_source 'micro-focus sealed tube'
_diffrn_radiation_type MoK\a
_diffrn_radiation_wavelength 0.71073
_diffrn_reflns_av_R_equivalents 0.0306
_diffrn_reflns_av_sigmaI/netI 0.0292
_diffrn_reflns_limit_h_max 11
_diffrn_reflns_limit_h_min -11
_diffrn_reflns_limit_k_max 12
_diffrn_reflns_limit_k_min -12
_diffrn_reflns_limit_l_max 19
_diffrn_reflns_limit_l_min -19
_diffrn_reflns_number 15460
_diffrn_reflns_theta_full 25.16
_diffrn_reflns_theta_max 25.16
_diffrn_reflns_theta_min 1.27
_exptl_absorpt_coefficient_mu 0.063
_exptl_absorpt_correction_T_max 0.9969
_exptl_absorpt_correction_T_min 0.9693
_exptl_absorpt_correction_type multi-scan
_exptl_absorpt_process_details '(SADABS; Bruker, 2007)'
_exptl_crystal_colour 'clear colourless'
_exptl_crystal_density_diffrn 1.117
_exptl_crystal_density_method 'not measured'
_exptl_crystal_description plate
_exptl_crystal_F_000 552
_exptl_crystal_size_max 0.50
_exptl_crystal_size_mid 0.50
_exptl_crystal_size_min 0.05
_refine_diff_density_max 0.252
_refine_diff_density_min -0.316
_refine_ls_extinction_method none
_refine_ls_goodness_of_fit_ref 0.874
_refine_ls_hydrogen_treatment constr
_refine_ls_matrix_type full
_refine_ls_number_parameters 365
_refine_ls_number_reflns 5450
_refine_ls_number_restraints 0
_refine_ls_restrained_S_all 0.874
_refine_ls_R_factor_all 0.0712
_refine_ls_R_factor_gt 0.0455
_refine_ls_shift/su_max 0.000
_refine_ls_shift/su_mean 0.000
_refine_ls_structure_factor_coef Fsqd
_refine_ls_weighting_details 'calc w=1/[\s^2^(Fo^2^)+(0.1P)^2^+0.5P] where P=(Fo^2^+2Fc^2^)/3'
_refine_ls_weighting_scheme calc
_refine_ls_wR_factor_gt 0.1247
_refine_ls_wR_factor_ref 0.1660
_reflns_number_gt 3881
_reflns_number_total 5450
_reflns_threshold_expression I>2\s(I)
_cod_data_source_file fl2245.cif
_cod_data_source_block I
_cod_database_code 2221671
_cod_database_fobs_code 2221671

loop_
_symmetry_equiv_pos_as_xyz
'x, y, z'
'-x, -y, -z'

loop_
_atom_site_type_symbol
_atom_site_label
_atom_site_fract_x
_atom_site_fract_y
_atom_site_fract_z
_atom_site_U_iso_or_equiv
_atom_site_adp_type
_atom_site_calc_flag
_atom_site_refinement_flags
_atom_site_occupancy
_atom_site_disorder_assembly
_atom_site_disorder_group
C C1A 0.6791(2) 1.08007(18) 0.97275(13) 0.0567(5) Uani d . 1 . .
C C2A 0.6269(2) 1.01769(19) 0.89127(13) 0.0602(5) Uani d . 1 . .
C C3A 0.6488(2) 0.89721(19) 0.87258(12) 0.0595(5) Uani d . 1 . .
H H3A 0.6152 0.8566 0.8181 0.071 Uiso calc R 1 . .
C C4A 0.7186(2) 0.83381(17) 0.93120(11) 0.0527(4) Uani d . 1 . .
C C5A 0.7660(2) 0.89453(17) 1.01371(11) 0.0507(4) Uani d . 1 . .
C C6A 0.7463(2) 1.01665(18) 1.03178(12) 0.0555(5) Uani d . 1 . .
H H6A 0.7800 1.0577 1.0862 0.067 Uiso calc R 1 . .
C C7A 0.6614(3) 1.2118(2) 0.99848(16) 0.0750(6) Uani d . 1 . .
H H7A1 0.6947 1.2338 1.0577 0.112 Uiso calc R 1 . .
H H7A2 0.5562 1.2084 0.9840 0.112 Uiso calc R 1 . .
H H7A3 0.7221 1.2768 0.9701 0.112 Uiso calc R 1 . .
C C8A 0.5478(3) 1.0778(2) 0.82374(16) 0.0822(7) Uani d . 1 . .
H H8A1 0.5130 1.0175 0.7737 0.123 Uiso calc R 1 . .
H H8A2 0.6180 1.1570 0.8129 0.123 Uiso calc R 1 . .
H H8A3 0.4623 1.0970 0.8418 0.123 Uiso calc R 1 . .
C C9A 0.7423(2) 0.70697(18) 0.90456(11) 0.0547(5) Uani d . 1 . .
C C10A 0.6240(3) 0.6064(2) 0.85743(14) 0.0714(6) Uani d . 1 . .
H H10A 0.5287 0.6184 0.8425 0.086 Uiso calc R 1 . .
C C11A 0.6455(3) 0.4888(2) 0.83227(16) 0.0858(7) Uani d . 1 . .
H H11A 0.5645 0.4221 0.8013 0.103 Uiso calc R 1 . .
C C12A 0.7859(3) 0.4703(2) 0.85288(15) 0.0788(7) Uani d . 1 . .
H H12A 0.8006 0.3915 0.8352 0.095 Uiso calc R 1 . .
C C13A 0.9046(3) 0.5682(2) 0.89956(14) 0.0703(6) Uani d . 1 . .
H H13A 0.9996 0.5554 0.9142 0.084 Uiso calc R 1 . .
C C14A 0.8836(2) 0.6858(2) 0.92493(12) 0.0610(5) Uani d . 1 . .
H H14A 0.9652 0.7519 0.9561 0.073 Uiso calc R 1 . .
C C15A 0.8283(2) 0.83145(19) 1.08364(11) 0.0543(5) Uani d . 1 . .
C C16A 0.7485(3) 0.7074(2) 1.09899(14) 0.0686(6) Uani d . 1 . .
H H16A 0.6561 0.6625 1.0646 0.082 Uiso calc R 1 . .
C C17A 0.8049(3) 0.6501(3) 1.16471(17) 0.0899(8) Uani d . 1 . .
H H17A 0.7512 0.5667 1.1743 0.108 Uiso calc R 1 . .
C C18A 0.9418(4) 0.7172(4) 1.21634(16) 0.0999(10) Uani d . 1 . .
H H18A 0.9797 0.6791 1.2610 0.120 Uiso calc R 1 . .
C C19A 1.0214(3) 0.8393(3) 1.20186(15) 0.0925(8) Uani d . 1 . .
H H19A 1.1137 0.8837 1.2365 0.111 Uiso calc R 1 . .
C C20A 0.9653(3) 0.8970(2) 1.13604(13) 0.0712(6) Uani d . 1 . .
H H20A 1.0197 0.9803 1.1269 0.085 Uiso calc R 1 . .
C C1B 0.2893(2) 1.2264(2) 0.56098(18) 0.0736(6) Uani d . 1 . .
C C2B 0.3057(3) 1.2009(2) 0.47854(18) 0.0767(7) Uani d . 1 . .
C C3B 0.2838(2) 1.0722(2) 0.44640(15) 0.0670(6) Uani d . 1 . .
H H3B 0.2929 1.0554 0.3912 0.080 Uiso calc R 1 . .
C C4B 0.2488(2) 0.96758(17) 0.49331(12) 0.0534(4) Uani d . 1 . .
C C5B 0.2360(2) 0.99418(17) 0.57707(13) 0.0549(5) Uani d . 1 . .
C C6B 0.2545(2) 1.12292(19) 0.60791(15) 0.0670(6) Uani d . 1 . .
H H6B 0.2429 1.1400 0.6627 0.080 Uiso calc R 1 . .
C C7B 0.3143(3) 1.3648(2) 0.6001(2) 0.1030(10) Uani d . 1 . .
H H7B1 0.4207 1.4124 0.6084 0.155 Uiso calc R 1 . .
H H7B2 0.2808 1.3622 0.6528 0.155 Uiso calc R 1 . .
H H7B3 0.2570 1.4073 0.5637 0.155 Uiso calc R 1 . .
C C8B 0.3495(4) 1.3080(3) 0.4225(2) 0.1211(12) Uani d . 1 . .
H H8B1 0.2807 1.3598 0.4215 0.182 Uiso calc R 1 . .
H H8B2 0.3436 1.2692 0.3670 0.182 Uiso calc R 1 . .
H H8B3 0.4517 1.3624 0.4437 0.182 Uiso calc R 1 . .
C C9B 0.2263(2) 0.83396(17) 0.45237(11) 0.0508(4) Uani d . 1 . .
C C10B 0.3309(2) 0.8121(2) 0.40513(13) 0.0646(5) Uani d . 1 . .
H H10B 0.4156 0.8809 0.4008 0.077 Uiso calc R 1 . .
C C11B 0.3109(3) 0.6904(3) 0.36479(15) 0.0773(6) Uani d . 1 . .
H H11B 0.3815 0.6779 0.3331 0.093 Uiso calc R 1 . .
C C12B 0.1874(3) 0.5871(2) 0.37099(14) 0.0756(7) Uani d . 1 . .
H H12B 0.1748 0.5049 0.3438 0.091 Uiso calc R 1 . .
C C13B 0.0818(3) 0.6059(2) 0.41787(13) 0.0683(6) Uani d . 1 . .
H H13B -0.0017 0.5363 0.4225 0.082 Uiso calc R 1 . .
C C14B 0.1012(2) 0.72904(18) 0.45784(12) 0.0586(5) Uani d . 1 . .
H H14B 0.0295 0.7416 0.4887 0.070 Uiso calc R 1 . .
C C15B 0.2085(2) 0.89099(18) 0.63430(12) 0.0569(5) Uani d . 1 . .
C C16B 0.2983(3) 0.8077(2) 0.64348(13) 0.0652(5) Uani d . 1 . .
H H16B 0.3765 0.8157 0.6131 0.078 Uiso calc R 1 . .
C C17B 0.2728(3) 0.7128(2) 0.69743(15) 0.0832(7) Uani d . 1 . .
H H17B 0.3336 0.6575 0.7028 0.100 Uiso calc R 1 . .
C C18B 0.1585(4) 0.7000(3) 0.74299(16) 0.0958(9) Uani d . 1 . .
H H18B 0.1418 0.6360 0.7790 0.115 Uiso calc R 1 . .
C C19B 0.0694(4) 0.7813(3) 0.73542(16) 0.0950(9) Uani d . 1 . .
H H19B -0.0081 0.7725 0.7663 0.114 Uiso calc R 1 . .
C C20B 0.0939(3) 0.8768(2) 0.68189(14) 0.0762(6) Uani d . 1 . .
H H20B 0.0330 0.9321 0.6776 0.091 Uiso calc R 1 . .

loop_
_atom_site_aniso_label
_atom_site_aniso_U_11
_atom_site_aniso_U_22
_atom_site_aniso_U_33
_atom_site_aniso_U_12
_atom_site_aniso_U_13
_atom_site_aniso_U_23
C1A 0.0489(10) 0.0504(10) 0.0671(12) 0.0102(8) 0.0060(9) 0.0126(9)
C2A 0.0538(11) 0.0589(11) 0.0632(12) 0.0116(9) 0.0017(9) 0.0185(9)
C3A 0.0609(12) 0.0608(12) 0.0490(10) 0.0114(9) -0.0011(9) 0.0083(9)
C4A 0.0492(10) 0.0530(10) 0.0511(10) 0.0094(8) 0.0043(8) 0.0095(8)
C5A 0.0452(9) 0.0532(10) 0.0506(10) 0.0110(8) 0.0045(8) 0.0102(8)
C6A 0.0526(10) 0.0544(11) 0.0526(10) 0.0096(8) 0.0024(8) 0.0044(8)
C7A 0.0728(14) 0.0597(13) 0.0910(16) 0.0206(11) 0.0075(12) 0.0120(11)
C8A 0.0858(16) 0.0770(15) 0.0801(15) 0.0267(13) -0.0071(13) 0.0244(12)
C9A 0.0594(11) 0.0552(11) 0.0475(10) 0.0132(9) 0.0098(8) 0.0100(8)
C10A 0.0699(13) 0.0681(13) 0.0691(13) 0.0176(11) 0.0023(11) -0.0036(11)
C11A 0.0900(18) 0.0720(15) 0.0832(16) 0.0149(13) 0.0075(13) -0.0150(12)
C12A 0.1027(19) 0.0640(14) 0.0766(15) 0.0291(13) 0.0306(14) 0.0039(11)
C13A 0.0769(14) 0.0765(14) 0.0696(13) 0.0319(12) 0.0289(12) 0.0176(11)
C14A 0.0615(12) 0.0629(12) 0.0588(11) 0.0156(9) 0.0157(9) 0.0114(9)
C15A 0.0542(11) 0.0673(12) 0.0469(10) 0.0264(9) 0.0088(8) 0.0091(9)
C16A 0.0686(13) 0.0759(14) 0.0676(13) 0.0271(11) 0.0139(10) 0.0252(11)
C17A 0.101(2) 0.107(2) 0.0881(18) 0.0555(17) 0.0322(16) 0.0513(16)
C18A 0.113(2) 0.161(3) 0.0649(15) 0.090(2) 0.0245(16) 0.0473(18)
C19A 0.0822(17) 0.145(3) 0.0585(14) 0.0564(18) -0.0049(12) 0.0087(16)
C20A 0.0644(13) 0.0904(16) 0.0576(12) 0.0285(12) -0.0011(10) 0.0046(11)
C1B 0.0521(12) 0.0495(11) 0.119(2) 0.0181(9) 0.0116(12) 0.0077(12)
C2B 0.0601(13) 0.0559(12) 0.115(2) 0.0187(10) 0.0071(13) 0.0307(13)
C3B 0.0625(12) 0.0623(13) 0.0765(14) 0.0185(10) 0.0085(10) 0.0205(10)
C4B 0.0445(10) 0.0502(10) 0.0649(12) 0.0148(8) 0.0052(8) 0.0111(9)
C5B 0.0465(10) 0.0493(10) 0.0678(12) 0.0137(8) 0.0096(9) 0.0032(9)
C6B 0.0566(12) 0.0540(12) 0.0895(15) 0.0153(9) 0.0173(11) -0.0022(11)
C7B 0.0788(16) 0.0497(13) 0.178(3) 0.0202(12) 0.0189(18) -0.0019(15)
C8B 0.133(3) 0.0742(17) 0.164(3) 0.0323(17) 0.028(2) 0.0610(19)
C9B 0.0499(10) 0.0542(10) 0.0473(10) 0.0179(8) 0.0008(8) 0.0089(8)
C10B 0.0574(12) 0.0755(14) 0.0597(12) 0.0216(10) 0.0056(9) 0.0042(10)
C11B 0.0712(15) 0.0945(17) 0.0694(14) 0.0399(14) 0.0012(11) -0.0092(12)
C12B 0.0977(18) 0.0681(14) 0.0625(13) 0.0447(14) -0.0140(12) -0.0042(11)
C13B 0.0821(15) 0.0544(12) 0.0576(12) 0.0139(10) -0.0080(11) 0.0087(9)
C14B 0.0613(12) 0.0579(11) 0.0529(11) 0.0146(9) 0.0049(9) 0.0074(9)
C15B 0.0603(11) 0.0493(10) 0.0524(10) 0.0073(9) 0.0053(9) -0.0031(8)
C16B 0.0709(13) 0.0606(12) 0.0592(12) 0.0185(10) 0.0007(10) 0.0040(10)
C17B 0.109(2) 0.0675(14) 0.0639(14) 0.0247(13) -0.0077(14) 0.0088(11)
C18B 0.134(3) 0.0789(17) 0.0597(14) 0.0105(17) 0.0105(16) 0.0154(12)
C19B 0.115(2) 0.0932(19) 0.0661(15) 0.0049(17) 0.0355(15) 0.0097(14)
C20B 0.0830(15) 0.0723(14) 0.0707(14) 0.0155(12) 0.0243(12) -0.0002(11)

loop_
_atom_type_symbol
_atom_type_description
_atom_type_scat_dispersion_real
_atom_type_scat_dispersion_imag
_atom_type_scat_source
C C 0.0033 0.0016 'International Tables Vol C Tables 4.2.6.8 and 6.1.1.4'
H H 0.0000 0.0000 'International Tables Vol C Tables 4.2.6.8 and 6.1.1.4'

loop_
_geom_angle_atom_site_label_1
_geom_angle_atom_site_label_2
_geom_angle_atom_site_label_3
_geom_angle_site_symmetry_1
_geom_angle_site_symmetry_3
_geom_angle
_geom_angle_publ_flag
C6A C1A C2A . . 118.28(18) ?
C6A C1A C7A . . 119.56(18) ?
C2A C1A C7A . . 122.15(18) ?
C3A C2A C1A . . 118.55(17) ?
C3A C2A C8A . . 119.69(19) ?
C1A C2A C8A . . 121.76(19) ?
C2A C3A C4A . . 123.52(18) ?
C2A C3A H3A . . 118.2 ?
C4A C3A H3A . . 118.2 ?
C3A C4A C5A . . 117.80(17) ?
C3A C4A C9A . . 119.66(17) ?
C5A C4A C9A . . 122.53(16) ?
C6A C5A C4A . . 118.40(16) ?
C6A C5A C15A . . 118.50(16) ?
C4A C5A C15A . . 123.02(16) ?
C1A C6A C5A . . 123.39(18) ?
C1A C6A H6A . . 118.3 ?
C5A C6A H6A . . 118.3 ?
C1A C7A H7A1 . . 109.5 ?
C1A C7A H7A2 . . 109.5 ?
H7A1 C7A H7A2 . . 109.5 ?
C1A C7A H7A3 . . 109.5 ?
H7A1 C7A H7A3 . . 109.5 ?
H7A2 C7A H7A3 . . 109.5 ?
C2A C8A H8A1 . . 109.5 ?
C2A C8A H8A2 . . 109.5 ?
H8A1 C8A H8A2 . . 109.5 ?
C2A C8A H8A3 . . 109.5 ?
H8A1 C8A H8A3 . . 109.5 ?
H8A2 C8A H8A3 . . 109.5 ?
C10A C9A C14A . . 117.72(19) ?
C10A C9A C4A . . 120.83(18) ?
C14A C9A C4A . . 121.45(17) ?
C11A C10A C9A . . 121.1(2) ?
C11A C10A H10A . . 119.5 ?
C9A C10A H10A . . 119.5 ?
C12A C11A C10A . . 120.2(2) ?
C12A C11A H11A . . 119.9 ?
C10A C11A H11A . . 119.9 ?
C13A C12A C11A . . 119.8(2) ?
C13A C12A H12A . . 120.1 ?
C11A C12A H12A . . 120.1 ?
C12A C13A C14A . . 120.2(2) ?
C12A C13A H13A . . 119.9 ?
C14A C13A H13A . . 119.9 ?
C13A C14A C9A . . 121.0(2) ?
C13A C14A H14A . . 119.5 ?
C9A C14A H14A . . 119.5 ?
C20A C15A C16A . . 118.71(19) ?
C20A C15A C5A . . 120.54(18) ?
C16A C15A C5A . . 120.72(18) ?
C17A C16A C15A . . 120.7(2) ?
C17A C16A H16A . . 119.7 ?
C15A C16A H16A . . 119.7 ?
C16A C17A C18A . . 119.7(3) ?
C16A C17A H17A . . 120.1 ?
C18A C17A H17A . . 120.1 ?
C19A C18A C17A . . 120.1(2) ?
C19A C18A H18A . . 119.9 ?
C17A C18A H18A . . 119.9 ?
C18A C19A C20A . . 120.3(3) ?
C18A C19A H19A . . 119.8 ?
C20A C19A H19A . . 119.8 ?
C19A C20A C15A . . 120.4(2) ?
C19A C20A H20A . . 119.8 ?
C15A C20A H20A . . 119.8 ?
C6B C1B C2B . . 118.5(2) ?
C6B C1B C7B . . 120.1(3) ?
C2B C1B C7B . . 121.3(2) ?
C3B C2B C1B . . 118.8(2) ?
C3B C2B C8B . . 118.4(3) ?
C1B C2B C8B . . 122.8(2) ?
C2B C3B C4B . . 123.0(2) ?
C2B C3B H3B . . 118.5 ?
C4B C3B H3B . . 118.5 ?
C3B C4B C5B . . 118.06(18) ?
C3B C4B C9B . . 118.42(18) ?
C5B C4B C9B . . 123.52(16) ?
C6B C5B C4B . . 118.42(18) ?
C6B C5B C15B . . 119.01(18) ?
C4B C5B C15B . . 122.54(16) ?
C1B C6B C5B . . 123.2(2) ?
C1B C6B H6B . . 118.4 ?
C5B C6B H6B . . 118.4 ?
C1B C7B H7B1 . . 109.5 ?
C1B C7B H7B2 . . 109.5 ?
H7B1 C7B H7B2 . . 109.5 ?
C1B C7B H7B3 . . 109.5 ?
H7B1 C7B H7B3 . . 109.5 ?
H7B2 C7B H7B3 . . 109.5 ?
C2B C8B H8B1 . . 109.5 ?
C2B C8B H8B2 . . 109.5 ?
H8B1 C8B H8B2 . . 109.5 ?
C2B C8B H8B3 . . 109.5 ?
H8B1 C8B H8B3 . . 109.5 ?
H8B2 C8B H8B3 . . 109.5 ?
C14B C9B C10B . . 118.09(18) ?
C14B C9B C4B . . 122.16(17) ?
C10B C9B C4B . . 119.72(17) ?
C11B C10B C9B . . 121.0(2) ?
C11B C10B H10B . . 119.5 ?
C9B C10B H10B . . 119.5 ?
C10B C11B C12B . . 120.5(2) ?
C10B C11B H11B . . 119.7 ?
C12B C11B H11B . . 119.7 ?
C11B C12B C13B . . 119.7(2) ?
C11B C12B H12B . . 120.1 ?
C13B C12B H12B . . 120.1 ?
C12B C13B C14B . . 119.7(2) ?
C12B C13B H13B . . 120.1 ?
C14B C13B H13B . . 120.1 ?
C13B C14B C9B . . 120.9(2) ?
C13B C14B H14B . . 119.5 ?
C9B C14B H14B . . 119.5 ?
C16B C15B C20B . . 117.8(2) ?
C16B C15B C5B . . 121.12(18) ?
C20B C15B C5B . . 121.11(19) ?
C17B C16B C15B . . 120.7(2) ?
C17B C16B H16B . . 119.6 ?
C15B C16B H16B . . 119.6 ?
C18B C17B C16B . . 120.4(3) ?
C18B C17B H17B . . 119.8 ?
C16B C17B H17B . . 119.8 ?
C19B C18B C17B . . 119.9(3) ?
C19B C18B H18B . . 120.0 ?
C17B C18B H18B . . 120.0 ?
C18B C19B C20B . . 120.3(3) ?
C18B C19B H19B . . 119.8 ?
C20B C19B H19B . . 119.8 ?
C19B C20B C15B . . 120.9(2) ?
C19B C20B H20B . . 119.6 ?
C15B C20B H20B . . 119.6 ?

loop_
_geom_bond_atom_site_label_1
_geom_bond_atom_site_label_2
_geom_bond_site_symmetry_2
_geom_bond_distance
_geom_bond_publ_flag
C1A C6A . 1.389(3) ?
C1A C2A . 1.397(3) ?
C1A C7A . 1.512(3) ?
C2A C3A . 1.390(3) ?
C2A C8A . 1.513(3) ?
C3A C4A . 1.396(3) ?
C3A H3A . 0.9300 ?
C4A C5A . 1.404(3) ?
C4A C9A . 1.491(3) ?
C5A C6A . 1.396(3) ?
C5A C15A . 1.491(3) ?
C6A H6A . 0.9300 ?
C7A H7A1 . 0.9600 ?
C7A H7A2 . 0.9600 ?
C7A H7A3 . 0.9600 ?
C8A H8A1 . 0.9600 ?
C8A H8A2 . 0.9600 ?
C8A H8A3 . 0.9600 ?
C9A C10A . 1.386(3) ?
C9A C14A . 1.391(3) ?
C10A C11A . 1.382(3) ?
C10A H10A . 0.9300 ?
C11A C12A . 1.371(4) ?
C11A H11A . 0.9300 ?
C12A C13A . 1.371(3) ?
C12A H12A . 0.9300 ?
C13A C14A . 1.381(3) ?
C13A H13A . 0.9300 ?
C14A H14A . 0.9300 ?
C15A C20A . 1.386(3) ?
C15A C16A . 1.390(3) ?
C16A C17A . 1.380(3) ?
C16A H16A . 0.9300 ?
C17A C18A . 1.384(4) ?
C17A H17A . 0.9300 ?
C18A C19A . 1.367(4) ?
C18A H18A . 0.9300 ?
C19A C20A . 1.383(3) ?
C19A H19A . 0.9300 ?
C20A H20A . 0.9300 ?
C1B C6B . 1.384(3) ?
C1B C2B . 1.397(4) ?
C1B C7B . 1.519(3) ?
C2B C3B . 1.394(3) ?
C2B C8B . 1.522(3) ?
C3B C4B . 1.394(3) ?
C3B H3B . 0.9300 ?
C4B C5B . 1.409(3) ?
C4B C9B . 1.488(3) ?
C5B C6B . 1.395(3) ?
C5B C15B . 1.490(3) ?
C6B H6B . 0.9300 ?
C7B H7B1 . 0.9600 ?
C7B H7B2 . 0.9600 ?
C7B H7B3 . 0.9600 ?
C8B H8B1 . 0.9600 ?
C8B H8B2 . 0.9600 ?
C8B H8B3 . 0.9600 ?
C9B C14B . 1.391(3) ?
C9B C10B . 1.391(3) ?
C10B C11B . 1.375(3) ?
C10B H10B . 0.9300 ?
C11B C12B . 1.374(3) ?
C11B H11B . 0.9300 ?
C12B C13B . 1.385(3) ?
C12B H12B . 0.9300 ?
C13B C14B . 1.388(3) ?
C13B H13B . 0.9300 ?
C14B H14B . 0.9300 ?
C15B C16B . 1.389(3) ?
C15B C20B . 1.394(3) ?
C16B C17B . 1.386(3) ?
C16B H16B . 0.9300 ?
C17B C18B . 1.371(4) ?
C17B H17B . 0.9300 ?
C18B C19B . 1.364(4) ?
C18B H18B . 0.9300 ?
C19B C20B . 1.385(3) ?
C19B H19B . 0.9300 ?
C20B H20B . 0.9300 ?

loop_
_geom_torsion_atom_site_label_1
_geom_torsion_atom_site_label_2
_geom_torsion_atom_site_label_3
_geom_torsion_atom_site_label_4
_geom_torsion_site_symmetry_1
_geom_torsion_site_symmetry_2
_geom_torsion_site_symmetry_3
_geom_torsion_site_symmetry_4
_geom_torsion
_geom_torsion_publ_flag
C6A C1A C2A C3A . . . . -1.9(3) ?
C7A C1A C2A C3A . . . . 179.46(18) ?
C6A C1A C2A C8A . . . . 178.02(19) ?
C7A C1A C2A C8A . . . . -0.6(3) ?
C1A C2A C3A C4A . . . . 0.9(3) ?
C8A C2A C3A C4A . . . . -179.04(19) ?
C2A C3A C4A C5A . . . . 1.3(3) ?
C2A C3A C4A C9A . . . . -177.72(18) ?
C3A C4A C5A C6A . . . . -2.5(3) ?
C9A C4A C5A C6A . . . . 176.55(16) ?
C3A C4A C5A C15A . . . . 174.07(17) ?
C9A C4A C5A C15A . . . . -6.9(3) ?
C2A C1A C6A C5A . . . . 0.7(3) ?
C7A C1A C6A C5A . . . . 179.40(18) ?
C4A C5A C6A C1A . . . . 1.5(3) ?
C15A C5A C6A C1A . . . . -175.20(17) ?
C3A C4A C9A C10A . . . . -49.2(3) ?
C5A C4A C9A C10A . . . . 131.8(2) ?
C3A C4A C9A C14A . . . . 129.9(2) ?
C5A C4A C9A C14A . . . . -49.1(3) ?
C14A C9A C10A C11A . . . . 0.6(3) ?
C4A C9A C10A C11A . . . . 179.7(2) ?
C9A C10A C11A C12A . . . . -0.8(4) ?
C10A C11A C12A C13A . . . . 0.9(4) ?
C11A C12A C13A C14A . . . . -0.8(3) ?
C12A C13A C14A C9A . . . . 0.6(3) ?
C10A C9A C14A C13A . . . . -0.5(3) ?
C4A C9A C14A C13A . . . . -179.64(17) ?
C6A C5A C15A C20A . . . . -54.4(2) ?
C4A C5A C15A C20A . . . . 129.1(2) ?
C6A C5A C15A C16A . . . . 123.8(2) ?
C4A C5A C15A C16A . . . . -52.7(3) ?
C20A C15A C16A C17A . . . . -0.5(3) ?
C5A C15A C16A C17A . . . . -178.7(2) ?
C15A C16A C17A C18A . . . . 0.5(4) ?
C16A C17A C18A C19A . . . . -0.5(4) ?
C17A C18A C19A C20A . . . . 0.5(4) ?
C18A C19A C20A C15A . . . . -0.5(4) ?
C16A C15A C20A C19A . . . . 0.5(3) ?
C5A C15A C20A C19A . . . . 178.7(2) ?
C6B C1B C2B C3B . . . . 1.2(3) ?
C7B C1B C2B C3B . . . . 179.0(2) ?
C6B C1B C2B C8B . . . . -177.7(2) ?
C7B C1B C2B C8B . . . . 0.1(4) ?
C1B C2B C3B C4B . . . . -1.2(3) ?
C8B C2B C3B C4B . . . . 177.7(2) ?
C2B C3B C4B C5B . . . . -0.3(3) ?
C2B C3B C4B C9B . . . . 179.45(18) ?
C3B C4B C5B C6B . . . . 1.9(3) ?
C9B C4B C5B C6B . . . . -177.88(17) ?
C3B C4B C5B C15B . . . . -176.16(18) ?
C9B C4B C5B C15B . . . . 4.1(3) ?
C2B C1B C6B C5B . . . . 0.5(3) ?
C7B C1B C6B C5B . . . . -177.4(2) ?
C4B C5B C6B C1B . . . . -2.0(3) ?
C15B C5B C6B C1B . . . . 176.11(19) ?
C3B C4B C9B C14B . . . . -131.5(2) ?
C5B C4B C9B C14B . . . . 48.3(3) ?
C3B C4B C9B C10B . . . . 46.9(2) ?
C5B C4B C9B C10B . . . . -133.3(2) ?
C14B C9B C10B C11B . . . . 0.2(3) ?
C4B C9B C10B C11B . . . . -178.27(18) ?
C9B C10B C11B C12B . . . . -0.6(3) ?
C10B C11B C12B C13B . . . . 0.4(3) ?
C11B C12B C13B C14B . . . . 0.3(3) ?
C12B C13B C14B C9B . . . . -0.8(3) ?
C10B C9B C14B C13B . . . . 0.5(3) ?
C4B C9B C14B C13B . . . . 178.92(17) ?
C6B C5B C15B C16B . . . . -127.1(2) ?
C4B C5B C15B C16B . . . . 50.9(3) ?
C6B C5B C15B C20B . . . . 51.4(3) ?
C4B C5B C15B C20B . . . . -130.5(2) ?
C20B C15B C16B C17B . . . . 0.8(3) ?
C5B C15B C16B C17B . . . . 179.38(18) ?
C15B C16B C17B C18B . . . . -0.3(3) ?
C16B C17B C18B C19B . . . . -0.2(4) ?
C17B C18B C19B C20B . . . . 0.0(4) ?
C18B C19B C20B C15B . . . . 0.6(4) ?
C16B C15B C20B C19B . . . . -1.0(3) ?
C5B C15B C20B C19B . . . . -179.6(2) ?
